data_4130519
loop_
_publ_author_name
'Keyzer, Evan N.'
'Glass, Hugh F. J.'
'Liu, Zigeng'
'Bayley, Paul M.'
'Dutton, Si\^an E'
'Grey, Clare P.'
'Wright, Dominic S.'

_publ_section_title
;
 Mg(PF6)2-Based Electrolyte Systems: Understanding Electrolyte-Electrode
 Interactions for the Development of Mg-Ion Batteries.
;
_journal_issue 28
_journal_name_full 'Journal of the American Chemical Society'
_journal_page_first 8682
_journal_page_last 8685
_journal_paper_doi 10.1021/jacs.6b04319
_journal_volume 138
_journal_year 2016
_chemical_formula_moiety 'C12 H18 Mg N6 2+, 2(F6 P -)'
_chemical_formula_sum 'C12 H18 F12 Mg N6 P2'
_chemical_formula_weight 560.57
_space_group_crystal_system trigonal
_space_group_IT_number 148
_space_group_name_Hall '-R 3'
_space_group_name_H-M_alt 'R -3 :H'
_atom_sites_solution_hydrogens geom
_audit_creation_method SHELXL-2014/7
_cell_angle_alpha 90
_cell_angle_beta 90
_cell_angle_gamma 120
_cell_formula_units_Z 3
_cell_length_a 11.1793(2)
_cell_length_b 11.1793(2)
_cell_length_c 16.6946(8)
_cell_measurement_reflns_used 1661
_cell_measurement_temperature 180(2)
_cell_measurement_theta_max 66.52
_cell_measurement_theta_min 5.28
_cell_volume 1806.91(10)
_computing_cell_refinement 'SAINT (Bruker, 2014)'
_computing_data_collection 'APEX2 (Bruker, 2014)'
_computing_data_reduction SAINT
_computing_molecular_graphics 'Mercury (Macrae et al., 2008)'
_computing_publication_material SHELXL
_computing_structure_refinement 'SHELXL (Sheldrick, 2015)'
_computing_structure_solution 'SHELXT (Sheldrick, 2015)'
_diffrn_ambient_temperature 180(2)
_diffrn_measured_fraction_theta_full 0.910
_diffrn_measured_fraction_theta_max 0.910
_diffrn_measurement_device_type 'Bruker D8-QUEST PHOTON-100'
_diffrn_measurement_method '\w and \f-scans'
_diffrn_radiation_type CuK\a
_diffrn_radiation_wavelength 1.54178
_diffrn_reflns_av_R_equivalents 0.0279
_diffrn_reflns_av_unetI/netI 0.0238
_diffrn_reflns_Laue_measured_fraction_full 0.910
_diffrn_reflns_Laue_measured_fraction_max 0.910
_diffrn_reflns_limit_h_max 9
_diffrn_reflns_limit_h_min -10
_diffrn_reflns_limit_k_max 12
_diffrn_reflns_limit_k_min -8
_diffrn_reflns_limit_l_max 16
_diffrn_reflns_limit_l_min -18
_diffrn_reflns_number 2227
_diffrn_reflns_point_group_measured_fraction_full 0.910
_diffrn_reflns_point_group_measured_fraction_max 0.910
_diffrn_reflns_theta_full 66.511
_diffrn_reflns_theta_max 66.511
_diffrn_reflns_theta_min 5.281
_diffrn_source 'Incoatec I\mS Cu microsource'
_exptl_absorpt_coefficient_mu 2.901
_exptl_absorpt_correction_T_max 0.7528
_exptl_absorpt_correction_T_min 0.5431
_exptl_absorpt_correction_type multi-scan
_exptl_absorpt_process_details 'SADABS (Bruker, 2014)'
_exptl_crystal_colour colourless
_exptl_crystal_density_diffrn 1.545
_exptl_crystal_description block
_exptl_crystal_F_000 846
_exptl_crystal_size_max 0.200
_exptl_crystal_size_mid 0.120
_exptl_crystal_size_min 0.050
_refine_diff_density_max 0.187
_refine_diff_density_min -0.170
_refine_diff_density_rms 0.049
_refine_ls_extinction_coef 0.00058(13)
_refine_ls_extinction_method 'SHELXL-2014/7 (Sheldrick, 2014)'
_refine_ls_goodness_of_fit_ref 1.105
_refine_ls_hydrogen_treatment constr
_refine_ls_matrix_type full
_refine_ls_number_parameters 91
_refine_ls_number_reflns 640
_refine_ls_number_restraints 4
_refine_ls_restrained_S_all 1.104
_refine_ls_R_factor_all 0.0426
_refine_ls_R_factor_gt 0.0354
_refine_ls_shift/su_max 0.000
_refine_ls_shift/su_mean 0.000
_refine_ls_structure_factor_coef Fsqd
_refine_ls_weighting_details 'w=1/[\s^2^(Fo^2^)+(0.0361P)^2^+2.5616P] where P=(Fo^2^+2Fc^2^)/3'
_refine_ls_weighting_scheme calc
_refine_ls_wR_factor_gt 0.0831
_refine_ls_wR_factor_ref 0.0874
_reflns_Friedel_coverage 0.000
_reflns_number_gt 565
_reflns_number_total 640
_reflns_threshold_expression 'I > 2\s(I)'
_cod_data_source_file ja6b04319_si_001.cif
_cod_data_source_block DW_b2_0008
_cod_original_cell_volume 1806.91(11)
_cod_database_code 4130519
_cambridge_user_name 'Evan Keyzer'
_cambridge_user_crsid ek406
_cambridge_supervisor_name 'Dominic Wright'
_cambridge_supervisor_crsid dsw1000
_cambridge_crystallographer_name 'Andrew Bond'
_cambridge_crystallographer_crsid adb29
_cambridge_sample_id EWK-1-65
_cambridge_data_id DW_B2_0008
_ccdc_publ_extra_info
;
_cambridge_sample_id EWK-1-65
_cambridge_data_id DW_B2_0008
;
_shelx_space_group_comment
;
The symmetry employed for this shelxl refinement is uniquely defined
by the following loop, which should always be used as a source of
symmetry information in preference to the above space-group names.
They are only intended as comments.
;
_shelx_estimated_absorpt_t_min 0.595
_shelx_estimated_absorpt_t_max 0.869

loop_
_space_group_symop_operation_xyz
'x, y, z'
'-y, x-y, z'
'-x+y, -x, z'
'x+2/3, y+1/3, z+1/3'
'-y+2/3, x-y+1/3, z+1/3'
'-x+y+2/3, -x+1/3, z+1/3'
'x+1/3, y+2/3, z+2/3'
'-y+1/3, x-y+2/3, z+2/3'
'-x+y+1/3, -x+2/3, z+2/3'
'-x, -y, -z'
'y, -x+y, -z'
'x-y, x, -z'
'-x+2/3, -y+1/3, -z+1/3'
'y+2/3, -x+y+1/3, -z+1/3'
'x-y+2/3, x+1/3, -z+1/3'
'-x+1/3, -y+2/3, -z+2/3'
'y+1/3, -x+y+2/3, -z+2/3'
'x-y+1/3, x+2/3, -z+2/3'

loop_
_atom_site_label
_atom_site_type_symbol
_atom_site_fract_x
_atom_site_fract_y
_atom_site_fract_z
_atom_site_U_iso_or_equiv
_atom_site_adp_type
_atom_site_occupancy
_atom_site_site_symmetry_order
_atom_site_calc_flag
_atom_site_refinement_flags_posn
_atom_site_refinement_flags_adp
_atom_site_refinement_flags_occupancy
Mg1 Mg 0.0000 0.0000 0.5000 0.0261(4) Uani 1 6 d S T P
N1 N 0.15736(18) 0.16214(18) 0.42900(10) 0.0348(5) Uani 1 1 d . . .
C1 C 0.2484(2) 0.2514(2) 0.39736(11) 0.0327(5) Uani 1 1 d . . .
C2 C 0.3633(2) 0.3633(2) 0.35618(15) 0.0484(7) Uani 1 1 d . . .
H2A H 0.4493 0.3670 0.3724 0.073 Uiso 1 1 calc R U .
H2B H 0.3678 0.4508 0.3699 0.073 Uiso 1 1 calc R U .
H2C H 0.3508 0.3484 0.2982 0.073 Uiso 1 1 calc R U .
P1 P 0.6667 0.3333 0.16257(5) 0.0393(4) Uani 1 3 d DS T P
F1 F 0.6635(10) 0.4552(6) 0.1167(3) 0.0833(15) Uani 0.622 1 d D . P
F2 F 0.5423(8) 0.3306(12) 0.2062(3) 0.0813(17) Uani 0.622 1 d D . P
F1A F 0.6640(13) 0.4056(12) 0.0835(5) 0.099(6) Uani 0.263 1 d D . P
F2A F 0.6661(19) 0.2600(16) 0.2427(6) 0.123(8) Uani 0.263 1 d D . P
F1B F 0.584(5) 0.406(6) 0.168(3) 0.101(9) Uani 0.115 1 d . . P
F2B F 0.750(7) 0.500(2) 0.164(4) 0.119(12) Uani 0.115 1 d . . P

loop_
_atom_site_aniso_label
_atom_site_aniso_U_11
_atom_site_aniso_U_22
_atom_site_aniso_U_33
_atom_site_aniso_U_23
_atom_site_aniso_U_13
_atom_site_aniso_U_12
Mg1 0.0253(6) 0.0253(6) 0.0275(8) 0.000 0.000 0.0127(3)
N1 0.0354(11) 0.0336(10) 0.0364(9) 0.0013(8) 0.0017(8) 0.0179(9)
C1 0.0358(12) 0.0315(12) 0.0353(11) 0.0009(9) 0.0020(10) 0.0202(11)
C2 0.0445(14) 0.0365(13) 0.0607(15) 0.0165(11) 0.0195(11) 0.0177(11)
P1 0.0429(5) 0.0429(5) 0.0323(6) 0.000 0.000 0.0214(2)
F1 0.101(4) 0.068(3) 0.098(5) 0.029(4) 0.004(6) 0.056(3)
F2 0.067(4) 0.101(5) 0.085(5) 0.005(6) 0.033(4) 0.049(4)
F1A 0.058(5) 0.131(12) 0.048(4) 0.050(5) -0.002(6) 0.002(13)
F2A 0.094(8) 0.20(3) 0.087(7) 0.086(13) 0.015(15) 0.08(2)
F1B 0.11(2) 0.13(3) 0.12(3) -0.062(18) -0.042(17) 0.10(2)
F2B 0.16(3) 0.049(11) 0.11(3) 0.011(15) 0.07(2) 0.028(17)

loop_
_atom_type_symbol
_atom_type_description
_atom_type_scat_dispersion_real
_atom_type_scat_dispersion_imag
_atom_type_scat_source
C C 0.0181 0.0091 'International Tables Vol C Tables 4.2.6.8 and 6.1.1.4'
H H 0.0000 0.0000 'International Tables Vol C Tables 4.2.6.8 and 6.1.1.4'
N N 0.0311 0.0180 'International Tables Vol C Tables 4.2.6.8 and 6.1.1.4'
F F 0.0727 0.0534 'International Tables Vol C Tables 4.2.6.8 and 6.1.1.4'
Mg Mg 0.1719 0.1771 'International Tables Vol C Tables 4.2.6.8 and 6.1.1.4'
P P 0.2955 0.4335 'International Tables Vol C Tables 4.2.6.8 and 6.1.1.4'

loop_
_geom_angle_atom_site_label_1
_geom_angle_atom_site_label_2
_geom_angle_atom_site_label_3
_geom_angle
_geom_angle_site_symmetry_1
_geom_angle_site_symmetry_3
N1 Mg1 N1 180.0 11_556 2
N1 Mg1 N1 92.38(6) 11_556 12_556
N1 Mg1 N1 87.62(6) 2 12_556
N1 Mg1 N1 87.62(6) 11_556 3
N1 Mg1 N1 92.38(6) 2 3
N1 Mg1 N1 180.0 12_556 3
N1 Mg1 N1 92.38(6) 11_556 10_556
N1 Mg1 N1 87.62(6) 2 10_556
N1 Mg1 N1 92.38(6) 12_556 10_556
N1 Mg1 N1 87.62(6) 3 10_556
N1 Mg1 N1 87.62(6) 11_556 .
N1 Mg1 N1 92.38(6) 2 .
N1 Mg1 N1 87.62(6) 12_556 .
N1 Mg1 N1 92.38(6) 3 .
N1 Mg1 N1 180.00(7) 10_556 .
C1 N1 Mg1 173.73(16) . .
N1 C1 C2 179.1(2) . .
C1 C2 H2A 109.5 . .
C1 C2 H2B 109.5 . .
H2A C2 H2B 109.5 . .
C1 C2 H2C 109.5 . .
H2A C2 H2C 109.5 . .
H2B C2 H2C 109.5 . .

loop_
_geom_bond_atom_site_label_1
_geom_bond_atom_site_label_2
_geom_bond_distance
_geom_bond_site_symmetry_2
Mg1 N1 2.1439(18) 11_556
Mg1 N1 2.1439(18) 2
Mg1 N1 2.1439(18) 12_556
Mg1 N1 2.1439(18) 3
Mg1 N1 2.1439(18) 10_556
Mg1 N1 2.1439(18) .
N1 C1 1.138(3) .
C1 C2 1.442(3) .
C2 H2A 0.9800 .
C2 H2B 0.9800 .
C2 H2C 0.9800 .
P1 F2 1.556(4) .
P1 F1A 1.556(8) .
P1 F2A 1.567(9) .
P1 F1B 1.509(17) .
